data_8101657
loop_
_publ_author_name
'Klepp, O. Kurt'
'Kolb, Andreas'

_publ_section_title
;
Crystal structure of dicaesium triselenozirconate(IV), Cs~2~ZrSe~3~
;
_journal_issue 4
_journal_name_full 'Zeitschrift f\"ur Kristallographie - New Crystal Structures'
_journal_page_first 694
_journal_page_last 694
_journal_volume 213
_journal_year 1998
_chemical_formula_structural 'Cs2 Se3 Zr1'
_chemical_formula_sum 'Cs2 Se3 Zr'
_chemical_formula_weight 593.91
_symmetry_cell_setting orthorhombic
_symmetry_space_group_name_H-M 'C m c m'
_cell_angle_alpha 90.00
_cell_angle_beta 90.00
_cell_angle_gamma 90.00
_cell_formula_units_Z 4
_cell_length_a 13.077(4)
_cell_length_b 9.510(1)
_cell_length_c 7.137(1)
_cell_measurement_temperature 294
_cell_volume 887.6(5)
_diffrn_ambient_temperature 294
_exptl_crystal_density_diffrn 4.44
_refine_ls_R_factor_obs 0.018
_refine_ls_wR_factor_obs 0.021
_cod_original_formula_sum 'Cs2 Se3 Zr1'
_cod_database_code 8101657

loop_
_atom_site_aniso_label
_atom_site_aniso_U_11
_atom_site_aniso_U_22
_atom_site_aniso_U_33
_atom_site_aniso_U_12
_atom_site_aniso_U_13
_atom_site_aniso_U_23
Cs 0.0355(2) 0.0243(2) 0.0409(2) -0.0086(2) 0.0000 0.0000
Zr 0.0217(4) 0.0101(3) 0.0148(4) 0.0000 0.0000 0.0000
Se1 0.0193(3) 0.0316(3) 0.0165(3) 0.0000 0.0000 -0.0043(3)
Se2 0.0797(9) 0.0092(4) 0.0480(7) 0.0000 0.0000 0.0000

loop_
_atom_site_label
_atom_site_fract_x
_atom_site_fract_y
_atom_site_fract_z
_atom_site_U_iso_or_equiv
_atom_site_thermal_displace_type
_atom_site_occupancy
_atom_site_calc_flag
Cs 0.34472(4) 0.16310(5) 0.2500 0.0336(1) Uani 1 ?
Zr 0.0000 0.08174(9) 0.2500 0.0155(2) Uani 1 ?
Se1 0.13730(5) 0.0000 0.0000 0.0225(1) Uani 1 ?
Se2 0.0000 0.3411(1) 0.2500 0.0456(3) Uani 1 ?

loop_
_geom_bond_atom_site_label_1
_geom_bond_atom_site_label_2
_geom_bond_distance
_geom_bond_publ_flag
Cs Cs 4.061(1) ?
Cs Cs 4.061(1) ?
Cs Zr 4.4692(9) ?
Cs Zr 4.4692(9) ?
Cs Zr 4.4692(9) ?
Cs Zr 4.4692(9) ?
Cs Se1 3.5981(7) ?
Cs Se1 3.6748(4) ?
Cs Se1 3.5981(7) ?
Cs Se1 3.6748(4) ?
Cs Se1 3.5981(7) ?
Cs Se1 3.6748(4) ?
Cs Se1 3.5981(7) ?
Cs Se1 3.6748(4) ?
Cs Se2 3.674(1) ?
Cs Se2 4.1060(3) ?
Cs Se2 4.1060(3) ?
Cs Se2 4.1060(3) ?
Cs Se2 4.1060(3) ?
Cs Se2 3.674(1) ?
Cs Se2 3.674(1) ?
Cs Se2 4.1060(3) ?
Cs Se2 4.1060(3) ?
Cs Se2 4.1060(3) ?
Cs Se2 4.1060(3) ?
Cs Se2 3.674(1) ?
Zr Zr 3.8925(7) ?
Zr Zr 3.8925(7) ?
Zr Zr 3.8925(7) ?
Zr Zr 3.8925(7) ?
Zr Zr 3.8925(7) ?
Zr Zr 3.8925(7) ?
Zr Zr 3.8925(7) ?
Zr Zr 3.8925(7) ?
Zr Se1 2.6479(5) ?
Zr Se1 2.6479(5) ?
Zr Se1 2.6479(5) ?
Zr Se1 2.6479(5) ?
Zr Se1 2.6479(5) ?
Zr Se1 2.6479(5) ?
Zr Se1 2.6479(5) ?
Zr Se1 2.6479(5) ?
Zr Se2 2.467(1) ?
Zr Se2 2.467(1) ?
Zr Se2 2.467(1) ?
Zr Se2 2.467(1) ?
Se1 Se1 3.591(1) ?
Se1 Se1 3.5685 ?
Se1 Se1 3.5685 ?
Se1 Se1 3.5685 ?
Se1 Se1 3.5685 ?
Se1 Se1 3.591(1) ?
Se1 Se2 4.1148(9) ?
Se1 Se2 4.1148(9) ?
Se1 Se2 4.1148(9) ?
Se1 Se2 4.1148(9) ?
Se1 Se2 4.1148(9) ?
Se1 Se2 4.1148(9) ?
Se1 Se2 4.1148(9) ?
Se1 Se2 4.1148(9) ?
